data_4328762
loop_
_publ_author_name
'Carla Heyward'
'Colin McMillen'
'Joseph Kolis'

_publ_section_title
;
 Hydrothermal Synthesis and Crystal Structure of Two New Hydrated Alkaline
 Earth Metal Borates Sr3B6O11(OH)2 and Ba3B6O11(OH)2
;
_journal_name_full 'Inorganic Chemistry'
_journal_page_first 3956
_journal_page_last 3962
_journal_paper_doi 10.1021/ic202316t
_journal_volume 51
_journal_year 2012
_chemical_formula_sum 'B6 H2 O13 Sr3'
_chemical_formula_weight 537.74
_chemical_name_systematic
; 
 ? 
;
_space_group_IT_number 2
_symmetry_cell_setting triclinic
_symmetry_space_group_name_Hall '-P 1'
_symmetry_space_group_name_H-M 'P -1'
_atom_sites_solution_hydrogens geom
_atom_sites_solution_primary direct
_atom_sites_solution_secondary difmap
_audit_creation_method SHELXL-97
_cell_angle_alpha 91.06(3)
_cell_angle_beta 94.50(3)
_cell_angle_gamma 93.12(3)
_cell_formula_units_Z 2
_cell_length_a 6.6275(13)
_cell_length_b 6.6706(13)
_cell_length_c 11.393(2)
_cell_measurement_reflns_used 3056
_cell_measurement_temperature 298(2)
_cell_measurement_theta_max 26.7225
_cell_measurement_theta_min 3.0610
_cell_volume 501.25(17)
_computing_cell_refinement 'CrystalClear (Rigaku/MSC, 1999)'
_computing_data_collection 'CrystalClear (Rigaku/MSC, 1999)'
_computing_data_reduction 'CrystalClear (Rigaku/MSC, 1999)'
_computing_molecular_graphics 'SHELXTL (Bruker-AXS, 1999)'
_computing_publication_material 'SHELXTL (Bruker-AXS, 1999)'
_computing_structure_refinement 'SHELXTL (Bruker-AXS, 1999)'
_computing_structure_solution 'SHELXTL (Bruker-AXS, 1999)'
_diffrn_ambient_temperature 298(2)
_diffrn_detector_area_resol_mean 14.6199
_diffrn_measured_fraction_theta_full 0.993
_diffrn_measured_fraction_theta_max 0.993
_diffrn_measurement_device_type 'Rigaku AFC8S'
_diffrn_measurement_method '\w scans'
_diffrn_radiation_monochromator graphite
_diffrn_radiation_source 'fine-focus sealed tube'
_diffrn_radiation_type MoK\a
_diffrn_radiation_wavelength 0.71073
_diffrn_reflns_av_R_equivalents 0.0288
_diffrn_reflns_av_sigmaI/netI 0.0373
_diffrn_reflns_limit_h_max 8
_diffrn_reflns_limit_h_min -8
_diffrn_reflns_limit_k_max 8
_diffrn_reflns_limit_k_min -8
_diffrn_reflns_limit_l_max 14
_diffrn_reflns_limit_l_min -14
_diffrn_reflns_number 4794
_diffrn_reflns_theta_full 26.38
_diffrn_reflns_theta_max 26.38
_diffrn_reflns_theta_min 3.06
_diffrn_standards_decay_% 0
_diffrn_standards_interval_count 0
_diffrn_standards_interval_time 0
_diffrn_standards_number 0
_exptl_absorpt_coefficient_mu 15.985
_exptl_absorpt_correction_T_max 0.1978
_exptl_absorpt_correction_T_min 0.1423
_exptl_absorpt_correction_type multi-scan
_exptl_absorpt_process_details 'REQAB, CrystalClear'
_exptl_crystal_colour colorless
_exptl_crystal_density_diffrn 3.563
_exptl_crystal_description rod
_exptl_crystal_F_000 500
_exptl_crystal_size_max 0.20
_exptl_crystal_size_mid 0.20
_exptl_crystal_size_min 0.15
_refine_diff_density_max 0.988
_refine_diff_density_min -1.376
_refine_diff_density_rms 0.192
_refine_ls_extinction_coef 0.0583(17)
_refine_ls_extinction_expression Fc^*^=kFc[1+0.001xFc^2^\l^3^/sin(2\q)]^-1/4^
_refine_ls_extinction_method SHELXL
_refine_ls_goodness_of_fit_ref 1.110
_refine_ls_hydrogen_treatment constr
_refine_ls_matrix_type full
_refine_ls_number_parameters 200
_refine_ls_number_reflns 2034
_refine_ls_number_restraints 6
_refine_ls_restrained_S_all 1.109
_refine_ls_R_factor_all 0.0316
_refine_ls_R_factor_gt 0.0273
_refine_ls_shift/su_max 0.001
_refine_ls_shift/su_mean 0.000
_refine_ls_structure_factor_coef Fsqd
_refine_ls_weighting_details 'calc w=1/[\s^2^(Fo^2^)+(0.0326P)^2^+0.0000P] where P=(Fo^2^+2Fc^2^)/3'
_refine_ls_weighting_scheme calc
_refine_ls_wR_factor_gt 0.0612
_refine_ls_wR_factor_ref 0.0631
_reflns_number_gt 1828
_reflns_number_total 2034
_reflns_threshold_expression >2sigma(I)
_cod_data_source_file ic202316t_si_001_1.cif
_cod_data_source_block cch21a
_cod_original_cell_volume 501.26(17)
_cod_database_code 4328762

loop_
_symmetry_equiv_pos_as_xyz
'x, y, z'
'-x, -y, -z'

loop_
_atom_site_label
_atom_site_type_symbol
_atom_site_fract_x
_atom_site_fract_y
_atom_site_fract_z
_atom_site_U_iso_or_equiv
_atom_site_adp_type
_atom_site_occupancy
_atom_site_symmetry_multiplicity
_atom_site_calc_flag
_atom_site_refinement_flags
Sr1 Sr 0.43355(6) 0.62200(5) 0.73500(3) 0.00654(13) Uani 1 1 d .
Sr2 Sr 0.12507(6) 0.27265(5) 0.52178(3) 0.00633(13) Uani 1 1 d .
Sr3 Sr 0.17926(6) 0.76384(5) 1.02860(3) 0.00663(13) Uani 1 1 d .
O1 O 0.2590(5) 0.6380(4) 0.5214(2) 0.0077(6) Uani 1 1 d .
O13 O 0.5122(5) 0.7277(4) 1.1641(2) 0.0078(6) Uani 1 1 d .
O2 O 0.5109(4) 0.2760(4) 0.6247(2) 0.0063(6) Uani 1 1 d .
O3 O 0.2154(5) -0.0631(4) 0.4168(2) 0.0065(6) Uani 1 1 d .
B1 B -0.3240(7) 0.2364(6) 0.5591(4) 0.0045(8) Uani 1 1 d U
B6 B 0.4476(7) 0.1447(6) 0.7231(4) 0.0042(8) Uani 1 1 d .
O5 O 0.1893(4) 0.2497(4) 0.3089(2) 0.0049(6) Uani 1 1 d .
O7 O 0.1334(4) 0.7996(4) 0.8054(2) 0.0067(6) Uani 1 1 d .
B3 B -0.0384(7) 0.6607(6) 0.7715(4) 0.0056(9) Uani 1 1 d .
B4 B 0.1188(7) 0.0205(7) 0.7984(4) 0.0056(9) Uani 1 1 d .
O6 O -0.0919(4) 0.0736(4) 0.7876(2) 0.0068(6) Uani 1 1 d .
O12 O 0.5347(5) 0.7263(4) 0.9576(2) 0.0108(6) Uani 1 1 d .
O4 O 0.5600(4) -0.0304(4) 0.7319(2) 0.0066(6) Uani 1 1 d .
O10 O 0.1994(5) 0.1081(4) 0.9178(2) 0.0082(6) Uani 1 1 d .
B5 B 0.6156(7) 0.7800(6) 1.0653(4) 0.0058(9) Uani 1 1 d .
B2 B 0.2345(7) 0.0342(6) 0.2977(4) 0.0046(9) Uani 1 1 d .
O8 O 0.0421(5) 0.4824(4) 0.7140(2) 0.0091(6) Uani 1 1 d .
O11 O 0.2307(4) 0.1010(4) 0.7043(2) 0.0049(6) Uani 1 1 d .
O9 O -0.1271(5) 0.5841(4) 0.8811(2) 0.0098(6) Uani 1 1 d .
H8 H -0.0254 0.3756 0.7400 0.050 Uiso 1 1 d .
H9 H -0.2321 0.6687 0.9035 0.050 Uiso 1 1 d .

loop_
_atom_site_aniso_label
_atom_site_aniso_U_11
_atom_site_aniso_U_22
_atom_site_aniso_U_33
_atom_site_aniso_U_23
_atom_site_aniso_U_13
_atom_site_aniso_U_12
Sr1 0.0060(2) 0.0060(2) 0.0076(2) -0.00034(13) 0.00077(14) -0.00019(14)
Sr2 0.0071(2) 0.0070(2) 0.00497(19) 0.00008(13) 0.00054(14) 0.00113(14)
Sr3 0.0066(2) 0.0086(2) 0.00470(19) 0.00028(13) 0.00034(14) 0.00074(14)
O1 0.0068(15) 0.0093(14) 0.0072(13) 0.0034(11) 0.0011(12) 0.0000(11)
O13 0.0079(15) 0.0083(13) 0.0069(13) -0.0019(11) 0.0011(11) -0.0008(11)
O2 0.0063(15) 0.0066(13) 0.0069(13) 0.0024(11) 0.0033(11) 0.0023(11)
O3 0.0054(15) 0.0087(13) 0.0059(13) 0.0014(10) 0.0024(11) 0.0024(11)
B1 0.0030(16) 0.0063(15) 0.0039(14) -0.0005(13) -0.0011(13) -0.0017(13)
B6 0.004(2) 0.005(2) 0.0036(19) 0.0024(16) 0.0018(17) 0.0011(16)
O5 0.0042(14) 0.0044(13) 0.0062(13) 0.0008(10) -0.0002(11) 0.0014(11)
O7 0.0040(15) 0.0064(13) 0.0093(13) -0.0008(11) -0.0026(11) 0.0011(11)
B3 0.009(2) 0.004(2) 0.0036(19) 0.0010(16) -0.0001(18) 0.0005(17)
B4 0.005(2) 0.007(2) 0.0052(19) 0.0003(16) 0.0017(18) 0.0005(17)
O6 0.0038(15) 0.0088(14) 0.0076(13) -0.0013(11) -0.0009(11) 0.0005(11)
O12 0.0081(16) 0.0170(16) 0.0072(13) -0.0007(12) 0.0008(12) -0.0001(12)
O4 0.0034(15) 0.0073(13) 0.0098(13) 0.0029(11) 0.0017(11) 0.0024(11)
O10 0.0082(16) 0.0109(14) 0.0050(13) -0.0018(11) -0.0015(12) -0.0002(12)
B5 0.008(2) 0.0031(19) 0.007(2) -0.0010(16) 0.0021(18) 0.0013(17)
B2 0.004(2) 0.005(2) 0.0038(19) -0.0006(16) -0.0012(17) -0.0020(16)
O8 0.0113(16) 0.0057(13) 0.0107(14) 0.0004(11) 0.0025(12) 0.0003(11)
O11 0.0016(14) 0.0086(13) 0.0043(12) 0.0010(10) 0.0006(11) -0.0010(11)
O9 0.0113(16) 0.0117(14) 0.0071(13) 0.0038(11) 0.0038(12) 0.0019(12)

loop_
_atom_type_symbol
_atom_type_description
_atom_type_scat_dispersion_real
_atom_type_scat_dispersion_imag
_atom_type_scat_source
B B 0.0013 0.0007 'International Tables Vol C Tables 4.2.6.8 and 6.1.1.4'
H H 0.0000 0.0000 'International Tables Vol C Tables 4.2.6.8 and 6.1.1.4'
O O 0.0106 0.0060 'International Tables Vol C Tables 4.2.6.8 and 6.1.1.4'
Sr Sr -1.5307 3.2498 'International Tables Vol C Tables 4.2.6.8 and 6.1.1.4'

loop_
_geom_angle_atom_site_label_1
_geom_angle_atom_site_label_2
_geom_angle_atom_site_label_3
_geom_angle
_geom_angle_site_symmetry_1
_geom_angle_site_symmetry_3
O4 Sr1 O7 79.20(10) 1_565 .
O4 Sr1 O1 92.11(9) 1_565 .
O7 Sr1 O1 87.37(9) . .
O4 Sr1 O12 74.66(10) 1_565 .
O7 Sr1 O12 74.07(9) . .
O1 Sr1 O12 158.78(10) . .
O4 Sr1 O13 144.27(9) 1_565 2_667
O7 Sr1 O13 113.28(10) . 2_667
O1 Sr1 O13 120.75(9) . 2_667
O12 Sr1 O13 77.05(9) . 2_667
O4 Sr1 O5 54.22(10) 1_565 2_666
O7 Sr1 O5 133.05(9) . 2_666
O1 Sr1 O5 98.78(9) . 2_666
O12 Sr1 O5 87.00(9) . 2_666
O13 Sr1 O5 103.20(9) 2_667 2_666
O4 Sr1 O8 127.00(10) 1_565 .
O7 Sr1 O8 53.60(9) . .
O1 Sr1 O8 65.93(9) . .
O12 Sr1 O8 108.69(10) . .
O13 Sr1 O8 82.73(9) 2_667 .
O5 Sr1 O8 164.21(8) 2_666 .
O4 Sr1 O2 135.89(10) 1_565 .
O7 Sr1 O2 139.32(9) . .
O1 Sr1 O2 73.95(9) . .
O12 Sr1 O2 127.02(9) . .
O13 Sr1 O2 53.88(8) 2_667 .
O5 Sr1 O2 86.14(9) 2_666 .
O8 Sr1 O2 85.72(9) . .
O4 Sr1 B2 25.95(11) 1_565 2_666
O7 Sr1 B2 105.06(11) . 2_666
O1 Sr1 B2 95.40(10) . 2_666
O12 Sr1 B2 80.02(11) . 2_666
O13 Sr1 B2 127.01(11) 2_667 2_666
O5 Sr1 B2 28.28(10) 2_666 2_666
O8 Sr1 B2 150.19(10) . 2_666
O2 Sr1 B2 112.30(11) . 2_666
O4 Sr1 B6 157.63(11) 1_565 .
O7 Sr1 B6 122.75(11) . .
O1 Sr1 B6 93.13(10) . .
O12 Sr1 B6 105.43(10) . .
O13 Sr1 B6 28.40(9) 2_667 .
O5 Sr1 B6 103.46(11) 2_666 .
O8 Sr1 B6 74.72(11) . .
O2 Sr1 B6 28.09(10) . .
B2 Sr1 B6 131.74(12) 2_666 .
O4 Sr1 B3 102.68(11) 1_565 .
O7 Sr1 B3 26.08(10) . .
O1 Sr1 B3 75.39(11) . .
O12 Sr1 B3 91.15(11) . .
O13 Sr1 B3 99.25(11) 2_667 .
O5 Sr1 B3 156.43(10) 2_666 .
O8 Sr1 B3 27.53(10) . .
O2 Sr1 B3 113.25(10) . .
B2 Sr1 B3 128.44(12) 2_666 .
B6 Sr1 B3 99.68(12) . .
O4 Sr1 O9 80.78(9) 1_565 1_655
O7 Sr1 O9 126.39(8) . 1_655
O1 Sr1 O9 142.61(9) . 1_655
O12 Sr1 O9 52.75(9) . 1_655
O13 Sr1 O9 64.72(9) 2_667 1_655
O5 Sr1 O9 47.78(8) 2_666 1_655
O8 Sr1 O9 144.64(8) . 1_655
O2 Sr1 O9 85.83(8) . 1_655
B2 Sr1 O9 63.31(10) 2_666 1_655
B6 Sr1 O9 81.87(10) . 1_655
B3 Sr1 O9 142.00(10) . 1_655
O11 Sr2 O5 137.23(10) . .
O11 Sr2 O1 113.00(9) . .
O5 Sr2 O1 87.81(9) . .
O11 Sr2 O3 84.28(9) . .
O5 Sr2 O3 56.85(9) . .
O1 Sr2 O3 135.01(9) . .
O11 Sr2 O1 119.87(10) . 2_566
O5 Sr2 O1 93.96(9) . 2_566
O1 Sr2 O1 93.73(9) . 2_566
O3 Sr2 O1 113.75(9) . 2_566
O11 Sr2 O8 68.34(9) . .
O5 Sr2 O8 151.65(9) . .
O1 Sr2 O8 67.07(9) . .
O3 Sr2 O8 151.45(9) . .
O1 Sr2 O8 75.63(9) 2_566 .
O11 Sr2 O2 54.50(9) . .
O5 Sr2 O2 100.88(9) . .
O1 Sr2 O2 74.59(9) . .
O3 Sr2 O2 85.03(9) . .
O1 Sr2 O2 160.60(9) 2_566 .
O8 Sr2 O2 85.46(9) . .
O11 Sr2 O3 74.61(9) . 2_556
O5 Sr2 O3 115.52(9) . 2_556
O1 Sr2 O3 137.38(9) . 2_556
O3 Sr2 O3 86.29(10) . 2_556
O1 Sr2 O3 51.94(9) 2_566 2_556
O8 Sr2 O3 78.98(9) . 2_556
O2 Sr2 O3 128.95(8) . 2_556
O11 Sr2 B1 94.72(11) . .
O5 Sr2 B1 112.24(11) . .
O1 Sr2 B1 111.83(11) . .
O3 Sr2 B1 107.35(11) . .
O1 Sr2 B1 26.04(10) 2_566 .
O8 Sr2 B1 68.59(11) . .
O2 Sr2 B1 146.26(10) . .
O3 Sr2 B1 27.74(10) 2_556 .
O11 Sr2 B2 111.61(11) . .
O5 Sr2 B2 27.80(10) . .
O1 Sr2 B2 111.64(11) . .
O3 Sr2 B2 29.05(10) . .
O1 Sr2 B2 105.65(11) 2_566 .
O8 Sr2 B2 178.33(11) . .
O2 Sr2 B2 93.18(11) . .
O3 Sr2 B2 102.64(11) 2_556 .
B1 Sr2 B2 113.03(12) . .
O11 Sr2 B6 26.16(10) . .
O5 Sr2 B6 121.89(11) . .
O1 Sr2 B6 94.94(10) . .
O3 Sr2 B6 83.79(10) . .
O1 Sr2 B6 143.34(10) 2_566 .
O8 Sr2 B6 75.22(10) . .
O2 Sr2 B6 28.34(10) . .
O3 Sr2 B6 100.69(10) 2_556 .
B1 Sr2 B6 119.94(12) . .
B2 Sr2 B6 104.00(12) . .
O11 Sr2 B3 157.71(10) . 2_566
O5 Sr2 B3 23.02(10) . 2_566
O1 Sr2 B3 83.18(10) . 2_566
O3 Sr2 B3 73.45(10) . 2_566
O1 Sr2 B3 71.84(11) 2_566 2_566
O8 Sr2 B3 133.82(10) . 2_566
O2 Sr2 B3 120.75(11) . 2_566
O3 Sr2 B3 104.41(10) 2_556 2_566
B1 Sr2 B3 92.98(12) . 2_566
B2 Sr2 B3 46.32(11) . 2_566
B6 Sr2 B3 144.60(12) . 2_566
O1 Sr2 H8 72.33(7) 2_566 .
O3 Sr2 H8 62.44(6) 2_556 .
B3 Sr2 H8 141.41(8) 2_566 .
O6 Sr3 O7 140.96(9) 2_567 .
O6 Sr3 O12 127.66(10) 2_567 .
O7 Sr3 O12 75.12(10) . .
O6 Sr3 O9 90.38(10) 2_567 2_567
O7 Sr3 O9 119.70(9) . 2_567
O12 Sr3 O9 98.81(10) . 2_567
O6 Sr3 O13 78.90(10) 2_567 .
O7 Sr3 O13 129.23(10) . .
O12 Sr3 O13 54.29(9) . .
O9 Sr3 O13 76.32(10) 2_567 .
O6 Sr3 O10 92.73(9) 2_567 1_565
O7 Sr3 O10 55.08(8) . 1_565
O12 Sr3 O10 83.77(10) . 1_565
O9 Sr3 O10 173.51(9) 2_567 1_565
O13 Sr3 O10 109.87(10) . 1_565
O6 Sr3 O9 118.52(10) 2_567 .
O7 Sr3 O9 53.97(9) . .
O12 Sr3 O9 113.77(9) . .
O9 Sr3 O9 77.34(10) 2_567 .
O13 Sr3 O9 148.36(9) . .
O10 Sr3 O9 96.18(9) 1_565 .
O6 Sr3 O10 52.25(9) 2_567 2_567
O7 Sr3 O10 97.94(9) . 2_567
O12 Sr3 O10 166.75(9) . 2_567
O9 Sr3 O10 94.43(10) 2_567 2_567
O13 Sr3 O10 130.47(8) . 2_567
O10 Sr3 O10 83.01(10) 1_565 2_567
O9 Sr3 O10 68.76(9) . 2_567
O6 Sr3 B5 100.68(11) 2_567 .
O7 Sr3 B5 100.65(12) . .
O12 Sr3 B5 27.54(11) . .
O9 Sr3 B5 95.10(12) 2_567 .
O13 Sr3 B5 29.02(11) . .
O10 Sr3 B5 89.92(11) 1_565 .
O9 Sr3 B5 139.85(11) . .
O10 Sr3 B5 151.31(11) 2_567 .
O6 Sr3 B4 115.75(11) 2_567 1_565
O7 Sr3 B4 27.48(10) . 1_565
O12 Sr3 B4 82.99(11) . 1_565
O9 Sr3 B4 145.67(10) 2_567 1_565
O13 Sr3 B4 128.06(11) . 1_565
O10 Sr3 B4 28.44(10) 1_565 1_565
O9 Sr3 B4 70.80(10) . 1_565
O10 Sr3 B4 85.85(11) 2_567 1_565
B5 Sr3 B4 100.95(13) . 1_565
O6 Sr3 B3 137.13(11) 2_567 .
O7 Sr3 B3 26.17(10) . .
O12 Sr3 B3 92.52(11) . .
O9 Sr3 B3 98.28(11) 2_567 .
O13 Sr3 B3 143.96(11) . .
O10 Sr3 B3 75.60(10) 1_565 .
O9 Sr3 B3 27.97(10) . .
O10 Sr3 B3 85.13(11) 2_567 .
B5 Sr3 B3 120.03(13) . .
B4 Sr3 B3 47.47(11) 1_565 .
O6 Sr3 B4 24.71(10) 2_567 2_567
O7 Sr3 B4 121.08(10) . 2_567
O12 Sr3 B4 149.97(10) . 2_567
O9 Sr3 B4 93.95(11) 2_567 2_567
O13 Sr3 B4 103.50(10) . 2_567
O10 Sr3 B4 86.55(10) 1_565 2_567
O9 Sr3 B4 95.48(10) . 2_567
O10 Sr3 B4 27.60(9) 2_567 2_567
B5 Sr3 B4 124.55(12) . 2_567
B4 Sr3 B4 101.35(10) 1_565 2_567
B3 Sr3 B4 112.46(12) . 2_567
B1 O1 Sr2 135.8(2) 2_566 .
B1 O1 Sr1 123.2(2) 2_566 .
Sr2 O1 Sr1 92.84(9) . .
B1 O1 Sr2 93.1(2) 2_566 2_566
Sr2 O1 Sr2 86.27(9) . 2_566
Sr1 O1 Sr2 122.69(12) . 2_566
B5 O13 B6 119.1(3) . 2_667
B5 O13 Sr3 86.2(2) . .
B6 O13 Sr3 120.0(2) 2_667 .
B5 O13 Sr1 120.2(2) . 2_667
B6 O13 Sr1 95.9(2) 2_667 2_667
Sr3 O13 Sr1 117.90(11) . 2_667
B1 O2 B6 122.7(3) 1_655 .
B1 O2 Sr1 128.3(2) 1_655 .
B6 O2 Sr1 94.4(2) . .
B1 O2 Sr2 121.6(2) 1_655 .
B6 O2 Sr2 92.5(2) . .
Sr1 O2 Sr2 87.19(9) . .
B1 O3 B2 117.8(3) 2_556 .
B1 O3 Sr2 140.0(2) 2_556 .
B2 O3 Sr2 93.9(2) . .
B1 O3 Sr2 88.1(2) 2_556 2_556
B2 O3 Sr2 124.2(2) . 2_556
Sr2 O3 Sr2 93.71(10) . 2_556
O1 B1 O2 122.3(4) 2_566 1_455
O1 B1 O3 118.4(4) 2_566 2_556
O2 B1 O3 119.2(4) 1_455 2_556
O1 B1 Sr2 60.9(2) 2_566 .
O2 B1 Sr2 151.5(3) 1_455 .
O3 B1 Sr2 64.2(2) 2_556 .
O4 B6 O11 113.2(3) . .
O4 B6 O2 111.8(3) . .
O11 B6 O2 107.7(3) . .
O4 B6 O13 109.8(3) . 2_667
O11 B6 O13 107.8(3) . 2_667
O2 B6 O13 106.1(3) . 2_667
O4 B6 Sr2 129.9(3) . .
O11 B6 Sr2 48.55(17) . .
O2 B6 Sr2 59.19(18) . .
O13 B6 Sr2 120.1(3) 2_667 .
O4 B6 Sr1 149.9(3) . .
O11 B6 Sr1 96.8(2) . .
O2 B6 Sr1 57.54(18) . .
O13 B6 Sr1 55.68(17) 2_667 .
Sr2 B6 Sr1 72.05(10) . .
B3 O5 B2 121.6(3) 2_566 .
B3 O5 Sr2 115.0(2) 2_566 .
B2 O5 Sr2 100.7(2) . .
B3 O5 Sr1 111.0(2) 2_566 2_666
B2 O5 Sr1 93.0(2) . 2_666
Sr2 O5 Sr1 113.51(10) . 2_666
B3 O7 B4 121.9(3) . 1_565
B3 O7 Sr1 103.5(2) . .
B4 O7 Sr1 122.2(2) 1_565 .
B3 O7 Sr3 102.9(2) . .
B4 O7 Sr3 100.0(2) 1_565 .
Sr1 O7 Sr3 102.73(10) . .
O7 B3 O5 112.2(3) . 2_566
O7 B3 O8 107.2(4) . .
O5 B3 O8 110.2(3) 2_566 .
O7 B3 O9 108.9(3) . .
O5 B3 O9 112.3(4) 2_566 .
O8 B3 O9 105.7(3) . .
O7 B3 Sr3 50.90(17) . .
O5 B3 Sr3 136.6(3) 2_566 .
O8 B3 Sr3 113.0(2) . .
O9 B3 Sr3 58.49(18) . .
O7 B3 Sr1 50.41(19) . .
O5 B3 Sr1 127.0(3) 2_566 .
O8 B3 Sr1 56.8(2) . .
O9 B3 Sr1 120.7(3) . .
Sr3 B3 Sr1 76.71(11) . .
O7 B3 Sr2 103.7(2) . 2_566
O8 B3 Sr2 74.6(2) . 2_566
O9 B3 Sr2 145.4(3) . 2_566
Sr3 B3 Sr2 154.36(15) . 2_566
Sr1 B3 Sr2 89.04(12) . 2_566
O11 B4 O6 112.1(3) . .
O11 B4 O7 111.2(3) . 1_545
O6 B4 O7 111.0(3) . 1_545
O11 B4 O10 112.1(3) . .
O6 B4 O10 103.7(3) . .
O7 B4 O10 106.4(3) 1_545 .
O11 B4 Sr3 140.9(3) . 1_545
O6 B4 Sr3 107.1(2) . 1_545
O7 B4 Sr3 52.50(17) 1_545 1_545
O10 B4 Sr3 56.10(18) . 1_545
O11 B4 Sr3 130.7(3) . 2_567
O6 B4 Sr3 45.02(17) . 2_567
O7 B4 Sr3 117.9(3) 1_545 2_567
O10 B4 Sr3 58.90(19) . 2_567
Sr3 B4 Sr3 78.65(10) 1_545 2_567
B2 O6 B4 119.3(3) 2_556 .
B2 O6 Sr3 125.5(2) 2_556 2_567
B4 O6 Sr3 110.3(2) . 2_567
B5 O12 Sr3 89.4(3) . .
B5 O12 Sr1 171.0(3) . .
Sr3 O12 Sr1 99.57(10) . .
B6 O4 B2 122.8(3) . 2_656
B6 O4 Sr1 128.4(3) . 1_545
B2 O4 Sr1 106.2(2) 2_656 1_545
B5 O10 B4 122.3(3) 2_667 .
B5 O10 Sr3 115.7(2) 2_667 1_545
B4 O10 Sr3 95.5(2) . 1_545
B5 O10 Sr3 126.1(2) 2_667 2_567
B4 O10 Sr3 93.5(2) . 2_567
Sr3 O10 Sr3 96.99(10) 1_545 2_567
O12 B5 O10 121.4(4) . 2_667
O12 B5 O13 119.8(4) . .
O10 B5 O13 118.8(3) 2_667 .
O12 B5 Sr3 63.1(2) . .
O10 B5 Sr3 150.0(3) 2_667 .
O13 B5 Sr3 64.8(2) . .
O4 B2 O6 113.1(3) 2_656 2_556
O4 B2 O5 106.6(3) 2_656 .
O6 B2 O5 111.7(3) 2_556 .
O4 B2 O3 109.2(3) 2_656 .
O6 B2 O3 107.7(3) 2_556 .
O5 B2 O3 108.6(3) . .
O4 B2 Sr2 120.7(2) 2_656 .
O6 B2 Sr2 126.2(3) 2_556 .
O5 B2 Sr2 51.52(17) . .
O3 B2 Sr2 57.07(18) . .
O4 B2 Sr1 47.89(18) 2_656 2_666
O6 B2 Sr1 130.9(3) 2_556 2_666
O5 B2 Sr1 58.68(19) . 2_666
O3 B2 Sr1 121.2(2) . 2_666
Sr2 B2 Sr1 87.42(11) . 2_666
B3 O8 Sr2 151.6(2) . .
B3 O8 Sr1 95.7(2) . .
Sr2 O8 Sr1 88.04(10) . .
B4 O11 B6 120.1(3) . .
B4 O11 Sr2 132.4(2) . .
B6 O11 Sr2 105.3(2) . .
B3 O9 Sr3 134.8(2) . 2_567
B3 O9 Sr3 93.5(2) . .
Sr3 O9 Sr3 102.66(10) 2_567 .
B3 O9 Sr1 85.5(2) . 1_455
Sr3 O9 Sr1 100.57(10) 2_567 1_455
Sr3 O9 Sr1 147.80(11) . 1_455
Sr1 O9 H9 54.57(15) 1_455 .

loop_
_geom_bond_atom_site_label_1
_geom_bond_atom_site_label_2
_geom_bond_distance
_geom_bond_site_symmetry_2
Sr1 O4 2.424(3) 1_565
Sr1 O7 2.545(3) .
Sr1 O1 2.617(3) .
Sr1 O12 2.643(3) .
Sr1 O13 2.649(3) 2_667
Sr1 O5 2.685(3) 2_666
Sr1 O8 2.699(3) .
Sr1 O2 2.700(3) .
Sr1 B2 3.138(5) 2_666
Sr1 B6 3.191(4) .
Sr1 B3 3.211(5) .
Sr1 O9 3.263(3) 1_655
Sr2 O11 2.465(3) .
Sr2 O5 2.499(3) .
Sr2 O1 2.548(3) .
Sr2 O3 2.639(3) .
Sr2 O1 2.656(3) 2_566
Sr2 O8 2.686(3) .
Sr2 O2 2.727(3) .
Sr2 O3 2.734(3) 2_556
Sr2 B1 3.036(5) .
Sr2 B2 3.137(4) .
Sr2 B6 3.172(4) .
Sr2 B3 3.387(4) 2_566
Sr3 O6 2.463(3) 2_567
Sr3 O7 2.554(3) .
Sr3 O12 2.573(3) .
Sr3 O9 2.574(3) 2_567
Sr3 O13 2.617(3) .
Sr3 O10 2.643(3) 1_565
Sr3 O9 2.740(3) .
Sr3 O10 2.802(3) 2_567
Sr3 B5 2.885(5) .
Sr3 B4 3.170(4) 1_565
Sr3 B3 3.208(4) .
Sr3 B4 3.267(5) 2_567
O1 B1 1.335(5) 2_566
O1 Sr2 2.656(3) 2_566
O13 B5 1.403(6) .
O13 B6 1.526(5) 2_667
O13 Sr1 2.649(3) 2_667
O2 B1 1.407(6) 1_655
O2 B6 1.507(5) .
O3 B1 1.414(5) 2_556
O3 B2 1.527(5) .
O3 Sr2 2.734(3) 2_556
B1 O1 1.335(5) 2_566
B1 O2 1.407(6) 1_455
B1 O3 1.414(5) 2_556
B6 O4 1.420(5) .
B6 O11 1.450(5) .
B6 O13 1.526(5) 2_667
O5 B3 1.462(5) 2_566
O5 B2 1.489(5) .
O5 Sr1 2.685(3) 2_666
O7 B3 1.452(5) .
O7 B4 1.485(5) 1_565
B3 O5 1.462(5) 2_566
B3 O8 1.491(5) .
B3 O9 1.507(5) .
B3 Sr2 3.387(4) 2_566
B4 O11 1.445(5) .
B4 O6 1.456(5) .
B4 O7 1.485(5) 1_545
B4 O10 1.517(5) .
B4 Sr3 3.170(4) 1_545
B4 Sr3 3.267(5) 2_567
O6 B2 1.453(5) 2_556
O6 Sr3 2.463(3) 2_567
O12 B5 1.334(5) .
O4 B2 1.430(6) 2_656
O4 Sr1 2.424(3) 1_545
O10 B5 1.398(5) 2_667
O10 Sr3 2.643(3) 1_545
O10 Sr3 2.802(3) 2_567
B5 O10 1.398(5) 2_667
B2 O4 1.430(6) 2_656
B2 O6 1.453(5) 2_556
B2 Sr1 3.138(5) 2_666
O9 Sr3 2.574(3) 2_567
O9 Sr1 3.263(3) 1_455
